data_7114534
loop_
_publ_author_name
'Jetti, Ram K. R.'
'Thallapally, Praveen K.'
'Nangia, Ashwini'
'Lam, Chi-Keung'
'Mak, Thomas C. W.'

_publ_section_title
;
 2,4,6-Tris(4-nitrophenoxy)-1,3,5-triazine: a hexagonal host framework
 stabilised by the NO2-trimer supramolecular synthon
;
_journal_issue 9
_journal_name_full 'Chemical Communications'
_journal_page_first 952
_journal_paper_doi 10.1039/b200152g
_journal_year 2002
_chemical_formula_sum 'C24 H15 Cl9 N6 O9'
_chemical_formula_weight 850.47
_chemical_name_systematic
; 
2,4,6-Tris-(4-nitrophenoxy)-1,3,5-triazine, Chloroform solvate
;
_space_group_IT_number 173
_symmetry_cell_setting hexagonal
_symmetry_space_group_name_Hall 'P 6c'
_symmetry_space_group_name_H-M 'P 63'
_atom_sites_solution_hydrogens geom
_atom_sites_solution_primary direct
_atom_sites_solution_secondary difmap
_audit_creation_method SHELXL-97
_cell_angle_alpha 90.00
_cell_angle_beta 90.00
_cell_angle_gamma 120.00
_cell_formula_units_Z 2
_cell_length_a 14.6173(11)
_cell_length_b 14.6173(11)
_cell_length_c 8.3838(8)
_cell_measurement_reflns_used 98
_cell_measurement_temperature 293(2)
_cell_measurement_theta_max 30
_cell_measurement_theta_min -30
_cell_volume 1551.3(2)
_computing_cell_refinement
;
SAINT-PLUS for WINDOWS NT Version 5.0, Bruker AXS, Inc., Madison, Wisconsin, 
USA (1997)
;
_computing_data_collection 'SMART for Windows NT, Bruker AXS, Inc., Madison, Wisconsin, USA (1997)'
_computing_data_reduction
;
SAINT-PLUS for WINDOWS NT Version 5.0, Bruker AXS, Inc., Madison, Wisconsin, 
USA (1997)
;
_computing_molecular_graphics 'ORTEPII (Johnson, 1976) and PLUTON (Spek, 1992)'
_computing_publication_material 'SHELXL-97 (Sheldrick, 1997)'
_computing_structure_refinement 'SHELXL-97 (Sheldrick, 1997)'
_computing_structure_solution 'SHELXS-97 (Sheldrick, 1990)'
_diffrn_ambient_temperature 293(2)
_diffrn_measured_fraction_theta_full 0.998
_diffrn_measured_fraction_theta_max 0.998
_diffrn_measurement_device_type 'Bruker SMART CCD 1000 diffractometer'
_diffrn_measurement_method 'Omega Scan'
_diffrn_radiation_monochromator graphite
_diffrn_radiation_source 'fine-focus sealed tube'
_diffrn_radiation_type MoK\a
_diffrn_radiation_wavelength 0.71073
_diffrn_reflns_av_R_equivalents 0.0972
_diffrn_reflns_av_sigmaI/netI 0.0444
_diffrn_reflns_limit_h_max 13
_diffrn_reflns_limit_h_min -18
_diffrn_reflns_limit_k_max 18
_diffrn_reflns_limit_k_min -14
_diffrn_reflns_limit_l_max 10
_diffrn_reflns_limit_l_min -10
_diffrn_reflns_number 9383
_diffrn_reflns_theta_full 26.04
_diffrn_reflns_theta_max 26.04
_diffrn_reflns_theta_min 2.91
_exptl_absorpt_coefficient_mu 0.876
_exptl_absorpt_correction_type none
_exptl_crystal_colour 'pale yellow'
_exptl_crystal_density_diffrn 1.821
_exptl_crystal_density_meas ?
_exptl_crystal_density_method 'not measured'
_exptl_crystal_description block
_exptl_crystal_F_000 852
_exptl_crystal_size_max 0.44
_exptl_crystal_size_mid 0.42
_exptl_crystal_size_min 0.29
_refine_diff_density_max 0.660
_refine_diff_density_min -0.388
_refine_diff_density_rms 0.075
_refine_ls_abs_structure_details 'Flack H D (1983), Acta Cryst. A39, 876-881'
_refine_ls_abs_structure_Flack 0.7(2)
_refine_ls_extinction_coef 0.010(2)
_refine_ls_extinction_expression Fc^*^=kFc[1+0.001xFc^2^\l^3^/sin(2\q)]^-1/4^
_refine_ls_extinction_method SHELXL
_refine_ls_goodness_of_fit_ref 1.075
_refine_ls_hydrogen_treatment mixed
_refine_ls_matrix_type full
_refine_ls_number_parameters 161
_refine_ls_number_reflns 2034
_refine_ls_number_restraints 1
_refine_ls_restrained_S_all 1.074
_refine_ls_R_factor_all 0.0846
_refine_ls_R_factor_gt 0.0569
_refine_ls_shift/su_max 0.001
_refine_ls_shift/su_mean 0.000
_refine_ls_structure_factor_coef Fsqd
_refine_ls_weighting_details 'calc w=1/[\s^2^(Fo^2^)+(0.1072P)^2^+0.4282P] where P=(Fo^2^+2Fc^2^)/3'
_refine_ls_weighting_scheme calc
_refine_ls_wR_factor_gt 0.1654
_refine_ls_wR_factor_ref 0.1953
_reflns_number_gt 1343
_reflns_number_total 2034
_reflns_threshold_expression >2sigma(I)
_cod_data_source_file b200152g.txt
_cod_data_source_block (2).3(CHCl3)
_cod_depositor_comments
;
The following automatic conversions were performed:

'_symmetry_cell_setting' value 'Hexagonal' changed to 'hexagonal'
according to
/usr/data/users/saulius/automatic-downloads/retrospective/RSC/lib/dictionaries/cif_core.dic
dictionary named 'cif_core.dic' version 2.4.2 from 2011-04-26.

Automatic conversion script
Id: cif_fix_values 2281 2013-09-26 08:29:07Z andrius 

The following automatic conversions were performed:

'_exptl_crystal_density_meas' value 'not measured' was changed to '?'
- the value is perceived as not measured.

Automatic conversion script
Id: cif_fix_values 3008 2015-01-20 13:52:24Z robertas 
;
_cod_original_sg_symbol_H-M P63
_cod_database_code 7114534

loop_
_symmetry_equiv_pos_as_xyz
'x, y, z'
'-y, x-y, z'
'-x+y, -x, z'
'-x, -y, z+1/2'
'y, -x+y, z+1/2'
'x-y, x, z+1/2'

loop_
_atom_site_label
_atom_site_type_symbol
_atom_site_fract_x
_atom_site_fract_y
_atom_site_fract_z
_atom_site_U_iso_or_equiv
_atom_site_adp_type
_atom_site_occupancy
_atom_site_symmetry_multiplicity
_atom_site_calc_flag
_atom_site_refinement_flags
N1 N 0.6346(2) 0.4071(2) 0.2426(9) 0.0501(7) Uani 1 1 d .
C1 C 0.5687(3) 0.3043(3) 0.2451(10) 0.0475(8) Uani 1 1 d .
O1 O 0.46507(18) 0.26777(18) 0.2415(9) 0.0632(8) Uani 1 1 d .
C2 C 0.4270(3) 0.3381(3) 0.2448(11) 0.0553(9) Uani 1 1 d .
C3 C 0.4042(9) 0.3703(8) 0.0974(11) 0.078(3) Uani 1 1 d .
H3A H 0.4240 0.3539 0.0010 0.093 Uiso 1 1 calc R
C4 C 0.3522(8) 0.4260(7) 0.1021(10) 0.078(3) Uani 1 1 d .
H4A H 0.3340 0.4460 0.0073 0.094 Uiso 1 1 calc R
C5 C 0.3271(3) 0.4519(3) 0.2413(12) 0.0532(9) Uani 1 1 d .
C6 C 0.3554(6) 0.4280(7) 0.3851(10) 0.073(2) Uani 1 1 d .
H6A H 0.3424 0.4517 0.4808 0.088 Uiso 1 1 calc R
C7 C 0.4048(8) 0.3663(8) 0.3821(11) 0.077(2) Uani 1 1 d .
H7A H 0.4217 0.3454 0.4772 0.093 Uiso 1 1 calc R
N2 N 0.2667(2) 0.5070(2) 0.2384(12) 0.0628(9) Uani 1 1 d .
O2 O 0.2406(5) 0.5251(6) 0.1143(8) 0.0847(19) Uani 1 1 d .
O3 O 0.2438(5) 0.5305(6) 0.3693(10) 0.0912(19) Uani 1 1 d .
Cl1 Cl 0.2014(2) 0.24039(14) 0.7375(8) 0.0941(7) Uani 0.80 1 d P
Cl2 Cl 0.2029(7) 0.1836(8) 0.8076(4) 0.159(3) Uani 0.80 1 d P
Cl3 Cl 0.2323(3) 0.1889(6) 0.7330(14) 0.158(2) Uani 0.80 1 d P
Cl4 Cl 0.2264(7) 0.2148(7) 0.6734(10) 0.0677(19) Uiso 0.30 1 d P
Cl5 Cl 0.1811(11) 0.1693(9) 0.6699(13) 0.072(3) Uiso 0.20 1 d P
Cl6 Cl 0.1048(18) 0.1500(16) 0.835(3) 0.101(5) Uiso 0.10 1 d P
C21 C 0.1725(16) 0.0851(15) 1.005(2) 0.063(5) Uiso 0.33 1 d P
C22 C -0.0024(12) 0.0897(12) 0.724(4) 0.082(4) Uiso 0.33 1 d P
C23 C 0.110(2) 0.194(3) 0.988(4) 0.105(9) Uiso 0.33 1 d P

loop_
_atom_site_aniso_label
_atom_site_aniso_U_11
_atom_site_aniso_U_22
_atom_site_aniso_U_33
_atom_site_aniso_U_23
_atom_site_aniso_U_13
_atom_site_aniso_U_12
N1 0.0459(15) 0.0460(14) 0.0594(16) 0.002(3) -0.003(3) 0.0237(12)
C1 0.0436(16) 0.0481(17) 0.0525(19) -0.009(3) -0.007(3) 0.0244(14)
O1 0.0422(13) 0.0480(13) 0.100(2) 0.011(3) 0.013(3) 0.0229(10)
C2 0.0388(16) 0.0489(18) 0.078(2) 0.005(4) 0.016(4) 0.0216(14)
C3 0.108(7) 0.101(7) 0.064(4) -0.018(4) -0.008(4) 0.082(6)
C4 0.115(8) 0.087(6) 0.064(4) -0.009(4) -0.020(4) 0.074(6)
C5 0.0424(17) 0.0499(18) 0.068(2) 0.005(4) 0.013(4) 0.0236(14)
C6 0.076(6) 0.104(6) 0.063(4) -0.015(4) -0.017(3) 0.062(5)
C7 0.087(6) 0.099(7) 0.065(4) -0.016(4) -0.022(4) 0.061(5)
N2 0.0461(16) 0.0505(16) 0.091(3) -0.003(4) 0.004(4) 0.0238(14)
O2 0.100(5) 0.111(5) 0.081(4) -0.009(3) -0.024(3) 0.082(5)
O3 0.081(4) 0.082(4) 0.122(5) -0.010(3) 0.017(4) 0.048(4)
Cl1 0.1140(17) 0.0538(9) 0.0972(17) 0.0002(18) -0.001(3) 0.0289(9)
Cl2 0.179(6) 0.296(8) 0.061(2) -0.040(3) -0.040(3) 0.164(6)
Cl3 0.0603(14) 0.250(6) 0.140(6) 0.035(6) 0.023(4) 0.0599(19)

loop_
_atom_type_symbol
_atom_type_description
_atom_type_scat_dispersion_real
_atom_type_scat_dispersion_imag
_atom_type_scat_source
C C 0.0033 0.0016 'International Tables Vol C Tables 4.2.6.8 and 6.1.1.4'
H H 0.0000 0.0000 'International Tables Vol C Tables 4.2.6.8 and 6.1.1.4'
N N 0.0061 0.0033 'International Tables Vol C Tables 4.2.6.8 and 6.1.1.4'
O O 0.0106 0.0060 'International Tables Vol C Tables 4.2.6.8 and 6.1.1.4'
Cl Cl 0.1484 0.1585 'International Tables Vol C Tables 4.2.6.8 and 6.1.1.4'

loop_
_geom_angle_atom_site_label_1
_geom_angle_atom_site_label_2
_geom_angle_atom_site_label_3
_geom_angle
_geom_angle_site_symmetry_1
_geom_angle_site_symmetry_3
C1 N1 C1 112.5(3) . 3_665
N1 C1 O1 119.6(3) . .
N1 C1 N1 127.4(3) . 2_655
O1 C1 N1 112.9(3) . 2_655
C1 O1 C2 119.9(3) . .
C7 C2 O1 120.0(7) . .
C7 C2 C3 121.5(4) . .
O1 C2 C3 118.3(7) . .
C4 C3 C2 117.8(7) . .
C5 C4 C3 120.6(7) . .
C4 C5 C6 122.3(3) . .
C4 C5 N2 118.0(9) . .
C6 C5 N2 119.7(9) . .
C5 C6 C7 117.5(6) . .
C2 C7 C6 120.1(7) . .
O2 N2 O3 123.5(3) . .
O2 N2 C5 119.3(9) . .
O3 N2 C5 117.2(9) . .
Cl4 Cl1 Cl2 79.3(6) . .
Cl4 Cl1 Cl3 38.6(8) . .
Cl2 Cl1 Cl3 41.7(4) . .
Cl4 Cl1 Cl5 37.7(8) . .
Cl2 Cl1 Cl5 68.4(6) . .
Cl3 Cl1 Cl5 46.2(7) . .
Cl4 Cl1 Cl6 111.3(10) . .
Cl2 Cl1 Cl6 53.4(10) . .
Cl3 Cl1 Cl6 86.8(9) . .
Cl5 Cl1 Cl6 76.7(10) . .
Cl3 Cl2 Cl1 71.2(10) . .
Cl3 Cl2 Cl5 44.6(8) . .
Cl1 Cl2 Cl5 58.2(6) . .
Cl3 Cl2 Cl4 29.1(9) . .
Cl1 Cl2 Cl4 43.3(5) . .
Cl5 Cl2 Cl4 32.3(6) . .
Cl3 Cl2 Cl6 132.2(15) . .
Cl1 Cl2 Cl6 86.7(12) . .
Cl5 Cl2 Cl6 87.6(13) . .
Cl4 Cl2 Cl6 111.7(12) . .
Cl3 Cl2 C23 165.6(17) . .
Cl1 Cl2 C23 94.5(11) . .
Cl5 Cl2 C23 126.0(14) . .
Cl4 Cl2 C23 136.5(12) . .
Cl6 Cl2 C23 41.6(14) . .
Cl3 Cl2 C21 130.7(15) . .
Cl1 Cl2 C21 158.0(10) . .
Cl5 Cl2 C21 134.6(12) . .
Cl4 Cl2 C21 158.1(11) . .
Cl6 Cl2 C21 77.3(12) . .
C23 Cl2 C21 63.5(12) . .
Cl4 Cl3 Cl2 117.7(17) . .
Cl4 Cl3 Cl5 50.8(12) . .
Cl2 Cl3 Cl5 97.1(10) . .
Cl4 Cl3 Cl1 52.4(10) . .
Cl2 Cl3 Cl1 67.1(10) . .
Cl5 Cl3 Cl1 68.8(9) . .
Cl4 Cl3 Cl6 97.3(12) . .
Cl2 Cl3 Cl6 30.7(10) . .
Cl5 Cl3 Cl6 66.5(12) . .
Cl1 Cl3 Cl6 58.8(7) . .
Cl3 Cl4 Cl5 79.0(14) . .
Cl3 Cl4 Cl1 89.0(14) . .
Cl5 Cl4 Cl1 92.0(16) . .
Cl3 Cl4 Cl2 33.2(10) . .
Cl5 Cl4 Cl2 73.0(13) . .
Cl1 Cl4 Cl2 57.3(6) . .
Cl3 Cl4 Cl6 64.2(11) . .
Cl5 Cl4 Cl6 50.8(14) . .
Cl1 Cl4 Cl6 46.4(8) . .
Cl2 Cl4 Cl6 35.5(8) . .
Cl4 Cl5 Cl3 50.2(12) . .
Cl4 Cl5 Cl1 50.3(11) . .
Cl3 Cl5 Cl1 64.9(9) . .
Cl4 Cl5 Cl2 74.6(14) . .
Cl3 Cl5 Cl2 38.2(7) . .
Cl1 Cl5 Cl2 53.4(7) . .
Cl4 Cl5 Cl6 111.8(16) . .
Cl3 Cl5 Cl6 86.7(13) . .
Cl1 Cl5 Cl6 65.1(9) . .
Cl2 Cl5 Cl6 48.5(10) . .
Cl4 Cl5 C21 111.5(15) . 6_554
Cl3 Cl5 C21 161.4(14) . 6_554
Cl1 Cl5 C21 101.8(10) . 6_554
Cl2 Cl5 C21 144.0(13) . 6_554
Cl6 Cl5 C21 99.7(12) . 6_554
Cl4 Cl5 C23 107.2(18) . 5_554
Cl3 Cl5 C23 110.0(16) . 5_554
Cl1 Cl5 C23 155.7(14) . 5_554
Cl2 Cl5 C23 137.6(13) . 5_554
Cl6 Cl5 C23 139.1(14) . 5_554
C21 Cl5 C23 76.3(11) 6_554 5_554
Cl4 Cl5 C22 148.9(17) . 3
Cl3 Cl5 C22 100.5(12) . 3
Cl1 Cl5 C22 133.8(12) . 3
Cl2 Cl5 C22 87.2(11) . 3
Cl6 Cl5 C22 70.7(10) . 3
C21 Cl5 C22 98.1(11) 6_554 3
C23 Cl5 C22 69.8(12) 5_554 3
Cl2 Cl6 C23 101(2) . .
Cl2 Cl6 Cl1 39.9(7) . .
C23 Cl6 Cl1 105.5(18) . .
Cl2 Cl6 C22 133.1(18) . .
C23 Cl6 C22 125(2) . .
Cl1 Cl6 C22 111.3(16) . .
Cl2 Cl6 Cl5 43.9(8) . .
C23 Cl6 Cl5 141(2) . .
Cl1 Cl6 Cl5 38.1(6) . .
C22 Cl6 Cl5 89.8(14) . .
Cl2 Cl6 Cl3 17.1(5) . .
C23 Cl6 Cl3 117.5(19) . .
Cl1 Cl6 Cl3 34.4(6) . .
C22 Cl6 Cl3 116.1(16) . .
Cl5 Cl6 Cl3 26.8(6) . .
Cl2 Cl6 Cl4 32.8(7) . .
C23 Cl6 Cl4 123.5(19) . .
Cl1 Cl6 Cl4 22.3(4) . .
C22 Cl6 Cl4 104.2(14) . .
Cl5 Cl6 Cl4 17.5(4) . .
Cl3 Cl6 Cl4 18.5(4) . .
Cl2 Cl6 C21 68.0(12) . .
C23 Cl6 C21 71.2(18) . .
Cl1 Cl6 C21 106.6(13) . .
C22 Cl6 C21 130.3(14) . .
Cl5 Cl6 C21 101.5(12) . .
Cl3 Cl6 C21 80.4(10) . .
Cl4 Cl6 C21 98.9(11) . .
Cl5 C21 Cl2 167.0(12) 5 .
Cl5 C21 Cl6 155.9(13) 5 .
Cl2 C21 Cl6 34.7(7) . .
Cl6 C22 Cl5 156.9(18) . 2
Cl6 C23 Cl5 140(2) . 6
Cl6 C23 Cl2 37.1(13) . .
Cl5 C23 Cl2 171.8(18) 6 .

loop_
_geom_bond_atom_site_label_1
_geom_bond_atom_site_label_2
_geom_bond_distance
_geom_bond_site_symmetry_2
N1 C1 1.319(4) .
N1 C1 1.336(4) 3_665
C1 O1 1.330(4) .
C1 N1 1.336(4) 2_655
O1 C2 1.393(4) .
C2 C7 1.316(11) .
C2 C3 1.420(12) .
C3 C4 1.364(12) .
C4 C5 1.334(12) .
C5 C6 1.375(12) .
C5 N2 1.462(5) .
C6 C7 1.410(13) .
N2 O2 1.183(11) .
N2 O3 1.245(12) .
Cl1 Cl4 0.836(8) .
Cl1 Cl2 1.026(8) .
Cl1 Cl3 1.055(8) .
Cl1 Cl5 1.086(11) .
Cl1 Cl6 1.60(2) .
Cl2 Cl3 0.741(8) .
Cl2 Cl5 1.188(11) .
Cl2 Cl4 1.198(10) .
Cl2 Cl6 1.28(2) .
Cl2 C23 2.09(3) .
Cl2 C21 2.09(2) .
Cl3 Cl4 0.658(11) .
Cl3 Cl5 0.841(13) .
Cl3 Cl6 1.86(2) .
Cl4 Cl5 0.664(12) .
Cl4 Cl6 2.05(3) .
Cl5 Cl6 1.71(3) .
Cl5 C21 1.96(2) 6_554
Cl5 C23 2.04(3) 5_554
Cl5 C22 2.16(2) 3
Cl6 C23 1.41(4) .
Cl6 C22 1.65(3) .
Cl6 C21 2.20(3) .
C21 Cl5 1.96(2) 5
C22 Cl5 2.163(19) 2
C23 Cl5 2.04(3) 6
